data_4516257
loop_
_publ_author_name
'Laffoon, Summer D.'
'Chan, Vincent S.'
'Fickes, Michael G.'
'Kotecki, Brian'
'Ickes, Andrew R.'
'Henle, Jeremy'
'Napolitano, Jos\'e G.'
'Franczyk, Thaddeus S.'
'Dunn, Travis B.'
'Barnes, David M.'
'Haight, Anthony R.'
'Henry, Rodger F.'
'Shekhar, Shashank'

_publ_section_title
;
 Pd-Catalyzed Cross-Coupling Reactions Promoted by Biaryl Phosphorinane
 Ligands
;
_journal_name_full 'ACS Catalysis'
_journal_page_first 11691
_journal_paper_doi 10.1021/acscatal.9b03012
_journal_year 2019
_chemical_formula_sum 'C51 H75 F3 N O6 P Pd S'
_chemical_formula_weight 1024.55
_chemical_name_common Cpx_5j
_space_group_crystal_system monoclinic
_space_group_IT_number 14
_space_group_name_Hall '-P 2yn'
_space_group_name_H-M_alt 'P 1 21/n 1'
_atom_sites_solution_hydrogens mixed
_audit_creation_method SHELXL-2016/6
_cell_angle_alpha 90
_cell_angle_beta 108.1210(10)
_cell_angle_gamma 90
_cell_formula_units_Z 4
_cell_length_a 15.0843(4)
_cell_length_b 17.9837(5)
_cell_length_c 19.7605(5)
_cell_measurement_reflns_used 9989
_cell_measurement_temperature 100(2)
_cell_measurement_theta_max 66.555
_cell_measurement_theta_min 3.245
_cell_volume 5094.6(2)
_computing_structure_refinement 'SHELXL-2016/6 (Sheldrick, 2016)'
_computing_structure_solution 'SHELXT 2014/5 (Sheldrick, 2014)'
_diffrn_ambient_temperature 100(2)
_diffrn_measured_fraction_theta_full 0.998
_diffrn_measured_fraction_theta_max 0.998
_diffrn_measurement_device_type CPAD
_diffrn_measurement_method 'Mixed Phi and Omega Scan'
_diffrn_radiation_type CuK\a
_diffrn_radiation_wavelength 1.54178
_diffrn_reflns_av_R_equivalents 0.1178
_diffrn_reflns_av_unetI/netI 0.0693
_diffrn_reflns_Laue_measured_fraction_full 0.998
_diffrn_reflns_Laue_measured_fraction_max 0.998
_diffrn_reflns_limit_h_max 17
_diffrn_reflns_limit_h_min -17
_diffrn_reflns_limit_k_max 21
_diffrn_reflns_limit_k_min -21
_diffrn_reflns_limit_l_max 23
_diffrn_reflns_limit_l_min -23
_diffrn_reflns_number 88200
_diffrn_reflns_point_group_measured_fraction_full 0.998
_diffrn_reflns_point_group_measured_fraction_max 0.998
_diffrn_reflns_theta_full 66.661
_diffrn_reflns_theta_max 66.661
_diffrn_reflns_theta_min 3.245
_diffrn_source 'Sealed Tube'
_exptl_absorpt_coefficient_mu 4.097
_exptl_absorpt_correction_type multi-scan
_exptl_crystal_colour Yellow
_exptl_crystal_density_diffrn 1.336
_exptl_crystal_description Needle
_exptl_crystal_F_000 2160
_exptl_crystal_size_max 0.200
_exptl_crystal_size_mid 0.100
_exptl_crystal_size_min 0.050
_exptl_transmission_factor_max 1
_exptl_transmission_factor_min 0.685
_refine_diff_density_max 1.134
_refine_diff_density_min -0.927
_refine_diff_density_rms 0.101
_refine_ls_extinction_method none
_refine_ls_goodness_of_fit_ref 0.997
_refine_ls_hydrogen_treatment mixed
_refine_ls_matrix_type full
_refine_ls_number_parameters 594
_refine_ls_number_reflns 8991
_refine_ls_number_restraints 0
_refine_ls_restrained_S_all 0.997
_refine_ls_R_factor_all 0.0733
_refine_ls_R_factor_gt 0.0503
_refine_ls_shift/su_max 0.002
_refine_ls_shift/su_mean 0.000
_refine_ls_structure_factor_coef Fsqd
_refine_ls_weighting_details 'w=1/[\s^2^(Fo^2^)+(0.1000P)^2^+0.4349P] where P=(Fo^2^+2Fc^2^)/3'
_refine_ls_weighting_scheme calc
_refine_ls_wR_factor_gt 0.1275
_refine_ls_wR_factor_ref 0.1420
_reflns_Friedel_coverage 0.000
_reflns_number_gt 7189
_reflns_number_total 8991
_reflns_threshold_expression 'I > 2\s(I)'
_cod_data_source_file cs9b03012_si_001.cif
_cod_data_source_block Cpx_5j
_cod_original_sg_symbol_H-M 'P 21/n'
_cod_database_code 4516257
_shelx_shelxl_version_number 2016/6
_shelx_space_group_comment
;
The symmetry employed for this shelxl refinement is uniquely defined
by the following loop, which should always be used as a source of
symmetry information in preference to the above space-group names.
They are only intended as comments.
;
_shelx_estimated_absorpt_t_min 0.495
_shelx_estimated_absorpt_t_max 0.821

loop_
_space_group_symop_operation_xyz
'x, y, z'
'-x+1/2, y+1/2, -z+1/2'
'-x, -y, -z'
'x-1/2, -y-1/2, z-1/2'

loop_
_atom_site_label
_atom_site_type_symbol
_atom_site_fract_x
_atom_site_fract_y
_atom_site_fract_z
_atom_site_U_iso_or_equiv
_atom_site_adp_type
_atom_site_occupancy
_atom_site_site_symmetry_order
_atom_site_calc_flag
_atom_site_refinement_flags_posn
_atom_site_refinement_flags_adp
Pd1 Pd 0.55938(2) 0.29803(2) 0.22583(2) 0.02439(12) Uani 1 1 d . .
P1 P 0.43529(6) 0.29125(5) 0.27306(4) 0.0240(2) Uani 1 1 d . .
O1 O 0.24439(17) 0.23166(16) 0.27555(14) 0.0336(6) Uani 1 1 d . .
O2 O 0.49652(18) 0.39079(16) 0.47542(14) 0.0371(6) Uani 1 1 d . .
O3 O 0.33859(19) 0.40543(18) 0.43045(16) 0.0427(7) Uani 1 1 d . .
N1 N 0.6767(2) 0.30613(19) 0.18682(19) 0.0336(7) Uani 1 1 d . .
C1 C 0.3471(2) 0.23564(18) 0.20699(18) 0.0248(7) Uani 1 1 d . .
C2 C 0.2597(3) 0.21441(19) 0.21303(19) 0.0267(7) Uani 1 1 d . .
C3 C 0.1514(3) 0.2262(3) 0.2796(3) 0.0433(10) Uani 1 1 d . .
H3A H 0.109092 0.255820 0.241488 0.065 Uiso 1 1 calc R U
H3B H 0.150019 0.244834 0.325886 0.065 Uiso 1 1 calc R U
H3C H 0.131414 0.174037 0.274297 0.065 Uiso 1 1 calc R U
C4 C 0.1929(2) 0.1759(2) 0.15920(19) 0.0290(7) Uani 1 1 d . .
H4 H 0.134227 0.163341 0.164362 0.035 Uiso 1 1 calc R U
C5 C 0.2143(3) 0.1566(2) 0.0983(2) 0.0322(8) Uani 1 1 d . .
H5 H 0.169954 0.130424 0.061215 0.039 Uiso 1 1 calc R U
C6 C 0.2997(3) 0.1753(2) 0.09123(19) 0.0300(7) Uani 1 1 d . .
H6 H 0.313531 0.161224 0.049274 0.036 Uiso 1 1 calc R U
C7 C 0.3664(2) 0.21447(19) 0.14454(19) 0.0253(7) Uani 1 1 d . .
C8 C 0.4568(2) 0.2259(2) 0.12853(18) 0.0263(7) Uani 1 1 d . .
C9 C 0.4582(2) 0.2758(2) 0.07252(19) 0.0284(7) Uani 1 1 d . .
C10 C 0.3895(3) 0.3401(2) 0.0501(2) 0.0312(8) Uani 1 1 d . .
H10 H 0.350889 0.340990 0.083027 0.037 Uiso 1 1 calc R U
C11 C 0.4409(3) 0.4152(2) 0.0573(2) 0.0414(9) Uani 1 1 d . .
H11A H 0.476179 0.417208 0.023225 0.062 Uiso 1 1 calc R U
H11B H 0.483812 0.420363 0.105784 0.062 Uiso 1 1 calc R U
H11C H 0.395322 0.455825 0.047415 0.062 Uiso 1 1 calc R U
C12 C 0.3233(3) 0.3314(2) -0.0257(2) 0.0405(9) Uani 1 1 d . .
H12A H 0.359532 0.328503 -0.059041 0.061 Uiso 1 1 calc R U
H12B H 0.281227 0.374266 -0.037672 0.061 Uiso 1 1 calc R U
H12C H 0.286674 0.285766 -0.028883 0.061 Uiso 1 1 calc R U
C13 C 0.5209(3) 0.2630(2) 0.03498(19) 0.0301(7) Uani 1 1 d . .
H13 H 0.521695 0.296408 -0.002084 0.036 Uiso 1 1 calc R U
C14 C 0.5827(3) 0.2029(2) 0.0498(2) 0.0306(8) Uani 1 1 d . .
C15 C 0.6438(3) 0.1854(2) 0.0034(2) 0.0351(8) Uani 1 1 d . .
H15 H 0.686969 0.144384 0.027308 0.042 Uiso 1 1 calc R U
C16 C 0.7039(3) 0.2502(3) -0.0046(3) 0.0481(11) Uani 1 1 d . .
H16A H 0.663836 0.291264 -0.028939 0.072 Uiso 1 1 calc R U
H16B H 0.744117 0.234654 -0.032512 0.072 Uiso 1 1 calc R U
H16C H 0.742581 0.266755 0.042649 0.072 Uiso 1 1 calc R U
C17 C 0.5843(3) 0.1560(2) -0.0694(2) 0.0393(9) Uani 1 1 d . .
H17A H 0.544406 0.196056 -0.096066 0.059 Uiso 1 1 calc R U
H17B H 0.545334 0.114874 -0.062684 0.059 Uiso 1 1 calc R U
H17C H 0.625197 0.138393 -0.096103 0.059 Uiso 1 1 calc R U
C18 C 0.5848(2) 0.1579(2) 0.10718(19) 0.0292(7) Uani 1 1 d . .
H18 H 0.629632 0.119097 0.120042 0.035 Uiso 1 1 calc R U
C19 C 0.5236(2) 0.1675(2) 0.14676(18) 0.0263(7) Uani 1 1 d . .
C20 C 0.5244(3) 0.1101(2) 0.2041(2) 0.0318(8) Uani 1 1 d . .
H20 H 0.480106 0.127511 0.229226 0.038 Uiso 1 1 calc R U
C21 C 0.6211(3) 0.1039(2) 0.2594(2) 0.0367(8) Uani 1 1 d . .
H21A H 0.617868 0.070820 0.297983 0.055 Uiso 1 1 calc R U
H21B H 0.642007 0.153279 0.278806 0.055 Uiso 1 1 calc R U
H21C H 0.665255 0.083617 0.236838 0.055 Uiso 1 1 calc R U
C22 C 0.4909(3) 0.0343(2) 0.1717(2) 0.0400(9) Uani 1 1 d . .
H22A H 0.532526 0.016124 0.145919 0.060 Uiso 1 1 calc R U
H22B H 0.427398 0.038827 0.138704 0.060 Uiso 1 1 calc R U
H22C H 0.491108 -0.000816 0.209694 0.060 Uiso 1 1 calc R U
C23 C 0.3812(2) 0.3856(2) 0.2775(2) 0.0304(7) Uani 1 1 d . .
C24 C 0.4006(3) 0.4320(2) 0.2180(2) 0.0325(8) Uani 1 1 d . .
H24A H 0.468804 0.433709 0.226536 0.039 Uiso 1 1 calc R U
H24B H 0.372146 0.406466 0.171914 0.039 Uiso 1 1 calc R U
C25 C 0.3636(3) 0.5118(2) 0.2118(2) 0.0408(9) Uani 1 1 d . .
H25A H 0.396350 0.539771 0.255584 0.049 Uiso 1 1 calc R U
H25B H 0.375823 0.536889 0.170997 0.049 Uiso 1 1 calc R U
C26 C 0.2588(3) 0.5116(2) 0.2011(3) 0.0506(11) Uani 1 1 d . .
H26A H 0.236636 0.563447 0.201350 0.061 Uiso 1 1 calc R U
H26B H 0.225381 0.489440 0.154268 0.061 Uiso 1 1 calc R U
C27 C 0.2369(3) 0.4678(3) 0.2594(3) 0.0484(11) Uani 1 1 d . .
H27A H 0.168470 0.466038 0.249712 0.058 Uiso 1 1 calc R U
H27B H 0.264569 0.493290 0.305556 0.058 Uiso 1 1 calc R U
C28 C 0.2750(3) 0.3883(2) 0.2644(2) 0.0358(8) Uani 1 1 d . .
H28A H 0.243060 0.361582 0.219664 0.043 Uiso 1 1 calc R U
H28B H 0.260462 0.362037 0.303762 0.043 Uiso 1 1 calc R U
C29 C 0.4361(3) 0.4152(2) 0.3524(2) 0.0321(8) Uani 1 1 d . .
H29A H 0.503623 0.411947 0.358267 0.038 Uiso 1 1 calc R U
H29B H 0.420720 0.468426 0.354948 0.038 Uiso 1 1 calc R U
C30 C 0.4178(3) 0.3749(2) 0.4144(2) 0.0335(8) Uani 1 1 d . .
C31 C 0.4614(3) 0.3988(2) 0.5348(2) 0.0398(9) Uani 1 1 d . .
H31A H 0.503283 0.429862 0.572807 0.048 Uiso 1 1 calc R U
H31B H 0.452536 0.349941 0.554768 0.048 Uiso 1 1 calc R U
C32 C 0.3693(3) 0.4372(2) 0.5001(2) 0.0428(9) Uani 1 1 d . .
H32A H 0.324333 0.426832 0.526301 0.051 Uiso 1 1 calc R U
H32B H 0.377587 0.491624 0.497847 0.051 Uiso 1 1 calc R U
C33 C 0.3997(3) 0.2914(2) 0.4042(2) 0.0329(8) Uani 1 1 d . .
H33A H 0.333035 0.284133 0.377114 0.039 Uiso 1 1 calc R U
H33B H 0.410457 0.268690 0.451712 0.039 Uiso 1 1 calc R U
C34 C 0.4583(3) 0.2486(2) 0.36588(18) 0.0286(7) Uani 1 1 d . .
C35 C 0.5639(3) 0.2537(2) 0.4084(2) 0.0314(8) Uani 1 1 d . .
H35A H 0.600592 0.230514 0.380342 0.038 Uiso 1 1 calc R U
H35B H 0.582272 0.306612 0.415889 0.038 Uiso 1 1 calc R U
C36 C 0.5866(3) 0.2147(2) 0.4810(2) 0.0382(9) Uani 1 1 d . .
H36A H 0.654370 0.218799 0.506048 0.046 Uiso 1 1 calc R U
H36B H 0.553124 0.239949 0.510280 0.046 Uiso 1 1 calc R U
C37 C 0.5590(3) 0.1326(3) 0.4731(2) 0.0416(9) Uani 1 1 d . .
H37A H 0.597539 0.105943 0.448556 0.050 Uiso 1 1 calc R U
H37B H 0.570839 0.110204 0.520889 0.050 Uiso 1 1 calc R U
C38 C 0.4562(3) 0.1242(2) 0.4307(2) 0.0380(9) Uani 1 1 d . .
H38A H 0.417511 0.144768 0.458635 0.046 Uiso 1 1 calc R U
H38B H 0.440928 0.070806 0.422341 0.046 Uiso 1 1 calc R U
C39 C 0.4328(3) 0.1648(2) 0.3589(2) 0.0331(8) Uani 1 1 d . .
H39A H 0.365145 0.159739 0.333856 0.040 Uiso 1 1 calc R U
H39B H 0.466606 0.140440 0.329318 0.040 Uiso 1 1 calc R U
C40 C 0.6478(2) 0.3557(2) 0.30654(18) 0.0279(7) Uani 1 1 d . .
C41 C 0.6479(2) 0.4330(2) 0.31548(19) 0.0284(7) Uani 1 1 d . .
H41 H 0.597953 0.461681 0.285813 0.034 Uiso 1 1 calc R U
C42 C 0.7200(3) 0.4685(2) 0.3672(2) 0.0307(7) Uani 1 1 d . .
H42 H 0.717716 0.520891 0.372530 0.037 Uiso 1 1 calc R U
C43 C 0.7951(2) 0.4291(2) 0.41121(19) 0.0294(7) Uani 1 1 d . .
C44 C 0.8714(3) 0.4668(2) 0.4699(2) 0.0360(8) Uani 1 1 d . .
H44A H 0.917658 0.429674 0.494799 0.054 Uiso 1 1 calc R U
H44B H 0.844267 0.490219 0.503599 0.054 Uiso 1 1 calc R U
H44C H 0.901718 0.504728 0.449068 0.054 Uiso 1 1 calc R U
C45 C 0.7976(3) 0.3528(2) 0.40054(19) 0.0306(7) Uani 1 1 d . .
H45 H 0.849417 0.324691 0.428375 0.037 Uiso 1 1 calc R U
C46 C 0.7246(3) 0.3169(2) 0.34930(19) 0.0292(7) Uani 1 1 d . .
H46 H 0.727619 0.264602 0.343596 0.035 Uiso 1 1 calc R U
C47 C 0.6937(3) 0.3757(2) 0.1532(2) 0.0399(9) Uani 1 1 d . .
H47A H 0.677125 0.418567 0.178354 0.048 Uiso 1 1 calc R U
H47B H 0.652716 0.377030 0.103161 0.048 Uiso 1 1 calc R U
C48 C 0.7943(3) 0.3834(3) 0.1546(3) 0.0453(10) Uani 1 1 d . .
H48A H 0.831978 0.399744 0.202873 0.054 Uiso 1 1 calc R U
H48B H 0.817422 0.333810 0.146350 0.054 Uiso 1 1 calc R U
C49 C 0.8107(4) 0.4369(3) 0.1011(3) 0.0549(12) Uani 1 1 d . .
H49A H 0.791032 0.487394 0.110448 0.066 Uiso 1 1 calc R U
H49B H 0.772212 0.421991 0.052681 0.066 Uiso 1 1 calc R U
C50 C 0.9131(4) 0.4386(3) 0.1048(4) 0.0665(15) Uani 1 1 d . .
H50A H 0.950018 0.461677 0.149560 0.100 Uiso 1 1 calc R U
H50B H 0.919982 0.467389 0.064602 0.100 Uiso 1 1 calc R U
H50C H 0.935136 0.387641 0.102411 0.100 Uiso 1 1 calc R U
S1 S 0.39784(7) 0.33471(6) 0.69880(6) 0.0421(2) Uani 1 1 d . .
F1 F 0.3623(3) 0.2924(3) 0.8132(2) 0.1001(16) Uani 1 1 d . .
F2 F 0.3699(2) 0.4108(2) 0.80332(18) 0.0779(10) Uani 1 1 d . .
F3 F 0.4948(2) 0.34599(19) 0.83504(15) 0.0609(7) Uani 1 1 d . .
O4 O 0.2993(2) 0.33652(19) 0.66370(18) 0.0504(7) Uani 1 1 d . .
O5 O 0.4409(3) 0.2650(2) 0.6971(3) 0.0712(11) Uani 1 1 d . .
O6 O 0.4483(2) 0.3971(2) 0.68542(17) 0.0543(8) Uani 1 1 d . .
C51 C 0.4077(3) 0.3474(3) 0.7922(3) 0.0511(12) Uani 1 1 d . .
H1N H 0.728(4) 0.298(3) 0.227(3) 0.039(12) Uiso 1 1 d . .
H2N H 0.688(4) 0.261(4) 0.156(3) 0.059(15) Uiso 1 1 d . .

loop_
_atom_site_aniso_label
_atom_site_aniso_U_11
_atom_site_aniso_U_22
_atom_site_aniso_U_33
_atom_site_aniso_U_23
_atom_site_aniso_U_13
_atom_site_aniso_U_12
Pd1 0.02161(16) 0.02858(16) 0.02420(16) -0.00341(9) 0.00889(11) -0.00128(9)
P1 0.0221(4) 0.0265(4) 0.0255(4) -0.0046(3) 0.0105(4) -0.0021(3)
O1 0.0254(13) 0.0458(15) 0.0345(14) -0.0132(11) 0.0166(11) -0.0091(11)
O2 0.0314(13) 0.0508(15) 0.0316(13) -0.0163(12) 0.0134(11) -0.0090(11)
O3 0.0323(14) 0.0592(18) 0.0423(15) -0.0202(13) 0.0199(12) -0.0007(12)
N1 0.0296(17) 0.0397(17) 0.0339(18) -0.0030(14) 0.0136(15) -0.0061(13)
C1 0.0219(16) 0.0260(16) 0.0271(17) -0.0023(13) 0.0085(13) -0.0012(13)
C2 0.0264(17) 0.0282(16) 0.0277(17) -0.0020(14) 0.0114(14) 0.0004(13)
C3 0.032(2) 0.054(2) 0.052(3) -0.017(2) 0.0254(19) -0.0147(18)
C4 0.0232(17) 0.0326(17) 0.0297(18) 0.0009(15) 0.0060(14) -0.0030(14)
C5 0.0289(18) 0.0368(19) 0.0282(18) -0.0029(15) 0.0049(14) -0.0025(14)
C6 0.0286(18) 0.0366(18) 0.0254(17) -0.0055(15) 0.0093(14) -0.0019(15)
C7 0.0219(16) 0.0287(16) 0.0248(17) 0.0000(13) 0.0065(13) 0.0014(13)
C8 0.0235(16) 0.0306(16) 0.0258(17) -0.0059(14) 0.0093(13) -0.0014(13)
C9 0.0250(17) 0.0323(17) 0.0275(17) -0.0032(14) 0.0074(14) -0.0029(14)
C10 0.0285(18) 0.0341(18) 0.0326(19) 0.0011(15) 0.0119(15) 0.0018(14)
C11 0.046(2) 0.0331(19) 0.049(2) 0.0061(17) 0.0200(19) 0.0011(17)
C12 0.039(2) 0.045(2) 0.036(2) 0.0035(17) 0.0094(17) 0.0061(17)
C13 0.0317(18) 0.0327(18) 0.0275(17) 0.0002(15) 0.0114(14) -0.0041(14)
C14 0.0286(18) 0.0358(19) 0.0282(18) -0.0045(15) 0.0098(15) -0.0023(14)
C15 0.035(2) 0.043(2) 0.0315(19) -0.0001(16) 0.0157(16) 0.0049(16)
C16 0.043(2) 0.061(3) 0.050(3) -0.011(2) 0.030(2) -0.010(2)
C17 0.050(2) 0.041(2) 0.033(2) -0.0019(17) 0.0210(18) 0.0005(17)
C18 0.0245(17) 0.0352(18) 0.0278(18) -0.0045(15) 0.0082(14) -0.0001(14)
C19 0.0236(16) 0.0319(17) 0.0244(16) -0.0057(14) 0.0090(13) -0.0019(13)
C20 0.0355(19) 0.0349(19) 0.0293(17) -0.0019(15) 0.0163(15) 0.0040(15)
C21 0.0324(19) 0.039(2) 0.036(2) 0.0063(16) 0.0075(16) 0.0040(16)
C22 0.052(2) 0.036(2) 0.035(2) -0.0020(16) 0.0170(18) -0.0099(17)
C23 0.0286(18) 0.0274(17) 0.0355(19) -0.0089(15) 0.0104(15) 0.0000(14)
C24 0.0300(18) 0.0291(17) 0.0348(19) -0.0050(15) 0.0047(15) 0.0017(14)
C25 0.037(2) 0.0303(19) 0.050(2) -0.0005(17) 0.0058(18) 0.0049(15)
C26 0.036(2) 0.037(2) 0.070(3) -0.008(2) 0.003(2) 0.0089(17)
C27 0.029(2) 0.046(2) 0.069(3) -0.017(2) 0.013(2) 0.0079(17)
C28 0.0244(18) 0.039(2) 0.043(2) -0.0102(17) 0.0090(15) 0.0017(15)
C29 0.0263(17) 0.0331(18) 0.038(2) -0.0128(15) 0.0122(15) -0.0021(14)
C30 0.0255(17) 0.045(2) 0.0331(19) -0.0117(16) 0.0145(15) -0.0047(15)
C31 0.045(2) 0.047(2) 0.033(2) -0.0101(17) 0.0193(17) -0.0104(18)
C32 0.047(2) 0.045(2) 0.046(2) -0.0162(19) 0.0284(19) -0.0100(18)
C33 0.0277(18) 0.045(2) 0.0294(18) -0.0090(16) 0.0141(15) -0.0082(15)
C34 0.0311(18) 0.0335(18) 0.0237(16) -0.0048(14) 0.0122(14) -0.0044(14)
C35 0.0274(18) 0.0378(19) 0.0316(19) -0.0043(15) 0.0130(15) -0.0042(14)
C36 0.034(2) 0.052(2) 0.0291(19) -0.0033(17) 0.0105(16) -0.0072(17)
C37 0.041(2) 0.049(2) 0.034(2) 0.0061(18) 0.0103(17) -0.0052(18)
C38 0.042(2) 0.039(2) 0.035(2) -0.0005(16) 0.0161(17) -0.0105(17)
C39 0.0338(19) 0.0365(19) 0.0313(19) -0.0035(15) 0.0133(15) -0.0048(15)
C40 0.0256(17) 0.0362(18) 0.0230(16) -0.0043(14) 0.0093(13) -0.0022(14)
C41 0.0262(17) 0.0319(17) 0.0287(17) -0.0022(14) 0.0110(14) -0.0006(14)
C42 0.0331(19) 0.0312(17) 0.0312(18) -0.0040(15) 0.0146(15) -0.0033(14)
C43 0.0296(18) 0.0351(18) 0.0251(16) -0.0002(14) 0.0108(14) -0.0053(14)
C44 0.0339(19) 0.040(2) 0.0322(19) 0.0009(16) 0.0074(16) -0.0061(16)
C45 0.0273(17) 0.0351(18) 0.0285(18) 0.0034(15) 0.0071(14) -0.0022(14)
C46 0.0298(18) 0.0302(17) 0.0286(18) -0.0004(14) 0.0108(15) -0.0025(14)
C47 0.035(2) 0.048(2) 0.038(2) 0.0049(18) 0.0141(17) 0.0008(17)
C48 0.043(2) 0.050(2) 0.048(2) -0.008(2) 0.0216(19) -0.0106(19)
C49 0.062(3) 0.052(3) 0.058(3) -0.006(2) 0.028(2) -0.014(2)
C50 0.073(4) 0.063(3) 0.084(4) -0.015(3) 0.054(3) -0.020(3)
S1 0.0330(5) 0.0428(5) 0.0463(6) -0.0015(4) 0.0063(4) -0.0023(4)
F1 0.085(3) 0.141(4) 0.073(2) 0.034(2) 0.022(2) -0.052(3)
F2 0.0629(19) 0.113(3) 0.0591(18) -0.0192(18) 0.0216(15) 0.0138(19)
F3 0.0460(15) 0.084(2) 0.0457(15) 0.0117(14) 0.0048(12) -0.0047(14)
O4 0.0333(15) 0.0560(18) 0.0559(19) 0.0000(15) 0.0053(13) -0.0028(13)
O5 0.0450(19) 0.057(2) 0.098(3) -0.019(2) 0.0027(19) 0.0058(16)
O6 0.0537(19) 0.069(2) 0.0422(17) -0.0006(15) 0.0174(14) -0.0169(16)
C51 0.034(2) 0.074(3) 0.046(2) 0.016(2) 0.0146(19) -0.007(2)

loop_
_atom_type_symbol
_atom_type_description
_atom_type_scat_dispersion_real
_atom_type_scat_dispersion_imag
_atom_type_scat_source
C C 0.0181 0.0091 'International Tables Vol C Tables 4.2.6.8 and 6.1.1.4'
H H 0.0000 0.0000 'International Tables Vol C Tables 4.2.6.8 and 6.1.1.4'
F F 0.0727 0.0534 'International Tables Vol C Tables 4.2.6.8 and 6.1.1.4'
N N 0.0311 0.0180 'International Tables Vol C Tables 4.2.6.8 and 6.1.1.4'
O O 0.0492 0.0322 'International Tables Vol C Tables 4.2.6.8 and 6.1.1.4'
P P 0.2955 0.4335 'International Tables Vol C Tables 4.2.6.8 and 6.1.1.4'
Pd Pd 0.1215 3.9337 'International Tables Vol C Tables 4.2.6.8 and 6.1.1.4'
S S 0.3331 0.5567 'International Tables Vol C Tables 4.2.6.8 and 6.1.1.4'

loop_
_geom_angle_atom_site_label_1
_geom_angle_atom_site_label_2
_geom_angle_atom_site_label_3
_geom_angle
C40 Pd1 N1 80.35(13)
C40 Pd1 P1 97.23(10)
N1 Pd1 P1 177.56(10)
C40 Pd1 C8 178.20(13)
N1 Pd1 C8 98.34(12)
P1 Pd1 C8 84.06(8)
C1 P1 C23 107.00(16)
C1 P1 C34 109.68(15)
C23 P1 C34 105.43(16)
C1 P1 Pd1 103.69(11)
C23 P1 Pd1 112.38(12)
C34 P1 Pd1 118.21(11)
C2 O1 C3 118.7(3)
C30 O2 C31 106.7(3)
C32 O3 C30 108.9(3)
C47 N1 Pd1 119.8(3)
C47 N1 H1N 108(3)
Pd1 N1 H1N 104(3)
C47 N1 H2N 108(3)
Pd1 N1 H2N 117(3)
H1N N1 H2N 98(4)
C7 C1 C2 117.0(3)
C7 C1 P1 117.9(2)
C2 C1 P1 125.0(3)
O1 C2 C4 121.2(3)
O1 C2 C1 116.2(3)
C4 C2 C1 122.6(3)
O1 C3 H3A 109.5
O1 C3 H3B 109.5
H3A C3 H3B 109.5
O1 C3 H3C 109.5
H3A C3 H3C 109.5
H3B C3 H3C 109.5
C5 C4 C2 118.6(3)
C5 C4 H4 120.7
C2 C4 H4 120.7
C6 C5 C4 120.3(3)
C6 C5 H5 119.8
C4 C5 H5 119.8
C5 C6 C7 121.4(3)
C5 C6 H6 119.3
C7 C6 H6 119.3
C6 C7 C1 120.0(3)
C6 C7 C8 113.4(3)
C1 C7 C8 126.5(3)
C19 C8 C9 118.6(3)
C19 C8 C7 117.5(3)
C9 C8 C7 118.7(3)
C19 C8 Pd1 88.1(2)
C9 C8 Pd1 96.8(2)
C7 C8 Pd1 107.5(2)
C13 C9 C8 119.1(3)
C13 C9 C10 118.9(3)
C8 C9 C10 121.9(3)
C9 C10 C12 112.7(3)
C9 C10 C11 111.2(3)
C12 C10 C11 109.7(3)
C9 C10 H10 107.7
C12 C10 H10 107.7
C11 C10 H10 107.7
C10 C11 H11A 109.5
C10 C11 H11B 109.5
H11A C11 H11B 109.5
C10 C11 H11C 109.5
H11A C11 H11C 109.5
H11B C11 H11C 109.5
C10 C12 H12A 109.5
C10 C12 H12B 109.5
H12A C12 H12B 109.5
C10 C12 H12C 109.5
H12A C12 H12C 109.5
H12B C12 H12C 109.5
C9 C13 C14 122.4(3)
C9 C13 H13 118.8
C14 C13 H13 118.8
C18 C14 C13 117.8(3)
C18 C14 C15 120.6(3)
C13 C14 C15 121.6(3)
C16 C15 C14 113.4(3)
C16 C15 C17 111.3(3)
C14 C15 C17 110.4(3)
C16 C15 H15 107.1
C14 C15 H15 107.1
C17 C15 H15 107.1
C15 C16 H16A 109.5
C15 C16 H16B 109.5
H16A C16 H16B 109.5
C15 C16 H16C 109.5
H16A C16 H16C 109.5
H16B C16 H16C 109.5
C15 C17 H17A 109.5
C15 C17 H17B 109.5
H17A C17 H17B 109.5
C15 C17 H17C 109.5
H17A C17 H17C 109.5
H17B C17 H17C 109.5
C14 C18 C19 122.5(3)
C14 C18 H18 118.8
C19 C18 H18 118.8
C18 C19 C8 119.3(3)
C18 C19 C20 118.5(3)
C8 C19 C20 121.9(3)
C22 C20 C21 110.7(3)
C22 C20 C19 111.6(3)
C21 C20 C19 111.4(3)
C22 C20 H20 107.6
C21 C20 H20 107.6
C19 C20 H20 107.6
C20 C21 H21A 109.5
C20 C21 H21B 109.5
H21A C21 H21B 109.5
C20 C21 H21C 109.5
H21A C21 H21C 109.5
H21B C21 H21C 109.5
C20 C22 H22A 109.5
C20 C22 H22B 109.5
H22A C22 H22B 109.5
C20 C22 H22C 109.5
H22A C22 H22C 109.5
H22B C22 H22C 109.5
C28 C23 C24 106.8(3)
C28 C23 C29 111.6(3)
C24 C23 C29 111.8(3)
C28 C23 P1 117.3(3)
C24 C23 P1 105.2(2)
C29 C23 P1 104.0(2)
C25 C24 C23 114.6(3)
C25 C24 H24A 108.6
C23 C24 H24A 108.6
C25 C24 H24B 108.6
C23 C24 H24B 108.6
H24A C24 H24B 107.6
C26 C25 C24 110.2(3)
C26 C25 H25A 109.6
C24 C25 H25A 109.6
C26 C25 H25B 109.6
C24 C25 H25B 109.6
H25A C25 H25B 108.1
C27 C26 C25 110.9(4)
C27 C26 H26A 109.5
C25 C26 H26A 109.5
C27 C26 H26B 109.5
C25 C26 H26B 109.5
H26A C26 H26B 108.0
C26 C27 C28 111.7(4)
C26 C27 H27A 109.3
C28 C27 H27A 109.3
C26 C27 H27B 109.3
C28 C27 H27B 109.3
H27A C27 H27B 107.9
C27 C28 C23 112.9(3)
C27 C28 H28A 109.0
C23 C28 H28A 109.0
C27 C28 H28B 109.0
C23 C28 H28B 109.0
H28A C28 H28B 107.8
C30 C29 C23 115.4(3)
C30 C29 H29A 108.4
C23 C29 H29A 108.4
C30 C29 H29B 108.4
C23 C29 H29B 108.4
H29A C29 H29B 107.5
O2 C30 O3 105.4(3)
O2 C30 C29 105.7(3)
O3 C30 C29 111.6(3)
O2 C30 C33 112.0(3)
O3 C30 C33 106.2(3)
C29 C30 C33 115.6(3)
O2 C31 C32 101.3(3)
O2 C31 H31A 111.5
C32 C31 H31A 111.5
O2 C31 H31B 111.5
C32 C31 H31B 111.5
H31A C31 H31B 109.3
O3 C32 C31 103.4(3)
O3 C32 H32A 111.1
C31 C32 H32A 111.1
O3 C32 H32B 111.1
C31 C32 H32B 111.1
H32A C32 H32B 109.1
C30 C33 C34 116.8(3)
C30 C33 H33A 108.1
C34 C33 H33A 108.1
C30 C33 H33B 108.1
C34 C33 H33B 108.1
H33A C33 H33B 107.3
C33 C34 C39 111.4(3)
C33 C34 C35 110.7(3)
C39 C34 C35 106.8(3)
C33 C34 P1 108.1(3)
C39 C34 P1 109.7(2)
C35 C34 P1 110.2(2)
C36 C35 C34 111.9(3)
C36 C35 H35A 109.2
C34 C35 H35A 109.2
C36 C35 H35B 109.2
C34 C35 H35B 109.2
H35A C35 H35B 107.9
C37 C36 C35 111.8(3)
C37 C36 H36A 109.2
C35 C36 H36A 109.2
C37 C36 H36B 109.2
C35 C36 H36B 109.2
H36A C36 H36B 107.9
C38 C37 C36 110.5(4)
C38 C37 H37A 109.5
C36 C37 H37A 109.5
C38 C37 H37B 109.5
C36 C37 H37B 109.5
H37A C37 H37B 108.1
C37 C38 C39 111.3(3)
C37 C38 H38A 109.4
C39 C38 H38A 109.4
C37 C38 H38B 109.4
C39 C38 H38B 109.4
H38A C38 H38B 108.0
C38 C39 C34 113.6(3)
C38 C39 H39A 108.8
C34 C39 H39A 108.8
C38 C39 H39B 108.8
C34 C39 H39B 108.8
H39A C39 H39B 107.7
C46 C40 C41 117.0(3)
C46 C40 Pd1 116.3(3)
C41 C40 Pd1 125.7(3)
C42 C41 C40 121.1(3)
C42 C41 H41 119.5
C40 C41 H41 119.5
C43 C42 C41 121.6(3)
C43 C42 H42 119.2
C41 C42 H42 119.2
C42 C43 C45 117.6(3)
C42 C43 C44 121.9(3)
C45 C43 C44 120.4(3)
C43 C44 H44A 109.5
C43 C44 H44B 109.5
H44A C44 H44B 109.5
C43 C44 H44C 109.5
H44A C44 H44C 109.5
H44B C44 H44C 109.5
C43 C45 C46 120.8(3)
C43 C45 H45 119.6
C46 C45 H45 119.6
C40 C46 C45 121.8(3)
C40 C46 H46 119.1
C45 C46 H46 119.1
N1 C47 C48 112.5(4)
N1 C47 H47A 109.1
C48 C47 H47A 109.1
N1 C47 H47B 109.1
C48 C47 H47B 109.1
H47A C47 H47B 107.8
C49 C48 C47 115.3(4)
C49 C48 H48A 108.5
C47 C48 H48A 108.5
C49 C48 H48B 108.5
C47 C48 H48B 108.5
H48A C48 H48B 107.5
C48 C49 C50 111.4(5)
C48 C49 H49A 109.4
C50 C49 H49A 109.4
C48 C49 H49B 109.4
C50 C49 H49B 109.4
H49A C49 H49B 108.0
C49 C50 H50A 109.5
C49 C50 H50B 109.5
H50A C50 H50B 109.5
C49 C50 H50C 109.5
H50A C50 H50C 109.5
H50B C50 H50C 109.5
O5 S1 O6 114.6(2)
O5 S1 O4 115.0(2)
O6 S1 O4 115.2(2)
O5 S1 C51 104.0(3)
O6 S1 C51 102.1(2)
O4 S1 C51 103.5(2)
F2 C51 F3 107.7(4)
F2 C51 F1 107.3(4)
F3 C51 F1 106.8(4)
F2 C51 S1 111.9(3)
F3 C51 S1 113.4(3)
F1 C51 S1 109.4(4)

loop_
_geom_bond_atom_site_label_1
_geom_bond_atom_site_label_2
_geom_bond_distance
Pd1 C40 2.019(3)
Pd1 N1 2.144(3)
Pd1 P1 2.3401(8)
Pd1 C8 2.433(3)
P1 C1 1.842(3)
P1 C23 1.897(4)
P1 C34 1.917(4)
O1 C2 1.361(4)
O1 C3 1.434(5)
O2 C30 1.434(5)
O2 C31 1.436(5)
O3 C32 1.428(5)
O3 C30 1.437(5)
N1 C47 1.477(6)
N1 H1N 0.94(6)
N1 H2N 1.06(7)
C1 C7 1.406(5)
C1 C2 1.413(5)
C2 C4 1.399(5)
C3 H3A 0.9800
C3 H3B 0.9800
C3 H3C 0.9800
C4 C5 1.383(6)
C4 H4 0.9500
C5 C6 1.380(5)
C5 H5 0.9500
C6 C7 1.400(5)
C6 H6 0.9500
C7 C8 1.508(5)
C8 C19 1.422(5)
C8 C9 1.429(5)
C9 C13 1.390(5)
C9 C10 1.524(5)
C10 C12 1.527(6)
C10 C11 1.542(6)
C10 H10 1.0000
C11 H11A 0.9800
C11 H11B 0.9800
C11 H11C 0.9800
C12 H12A 0.9800
C12 H12B 0.9800
C12 H12C 0.9800
C13 C14 1.398(6)
C13 H13 0.9500
C14 C18 1.386(6)
C14 C15 1.522(5)
C15 C16 1.514(6)
C15 C17 1.533(6)
C15 H15 1.0000
C16 H16A 0.9800
C16 H16B 0.9800
C16 H16C 0.9800
C17 H17A 0.9800
C17 H17B 0.9800
C17 H17C 0.9800
C18 C19 1.394(5)
C18 H18 0.9500
C19 C20 1.530(5)
C20 C22 1.523(6)
C20 C21 1.530(6)
C20 H20 1.0000
C21 H21A 0.9800
C21 H21B 0.9800
C21 H21C 0.9800
C22 H22A 0.9800
C22 H22B 0.9800
C22 H22C 0.9800
C23 C28 1.543(5)
C23 C24 1.543(6)
C23 C29 1.548(5)
C24 C25 1.531(5)
C24 H24A 0.9900
C24 H24B 0.9900
C25 C26 1.528(6)
C25 H25A 0.9900
C25 H25B 0.9900
C26 C27 1.514(8)
C26 H26A 0.9900
C26 H26B 0.9900
C27 C28 1.533(6)
C27 H27A 0.9900
C27 H27B 0.9900
C28 H28A 0.9900
C28 H28B 0.9900
C29 C30 1.521(6)
C29 H29A 0.9900
C29 H29B 0.9900
C30 C33 1.528(6)
C31 C32 1.512(7)
C31 H31A 0.9900
C31 H31B 0.9900
C32 H32A 0.9900
C32 H32B 0.9900
C33 C34 1.538(5)
C33 H33A 0.9900
C33 H33B 0.9900
C34 C39 1.551(5)
C34 C35 1.554(5)
C35 C36 1.535(6)
C35 H35A 0.9900
C35 H35B 0.9900
C36 C37 1.528(6)
C36 H36A 0.9900
C36 H36B 0.9900
C37 C38 1.524(6)
C37 H37A 0.9900
C37 H37B 0.9900
C38 C39 1.536(6)
C38 H38A 0.9900
C38 H38B 0.9900
C39 H39A 0.9900
C39 H39B 0.9900
C40 C46 1.391(5)
C40 C41 1.400(5)
C41 C42 1.395(5)
C41 H41 0.9500
C42 C43 1.388(6)
C42 H42 0.9500
C43 C45 1.391(6)
C43 C44 1.516(5)
C44 H44A 0.9800
C44 H44B 0.9800
C44 H44C 0.9800
C45 C46 1.400(5)
C45 H45 0.9500
C46 H46 0.9500
C47 C48 1.516(6)
C47 H47A 0.9900
C47 H47B 0.9900
C48 C49 1.505(7)
C48 H48A 0.9900
C48 H48B 0.9900
C49 C50 1.524(8)
C49 H49A 0.9900
C49 H49B 0.9900
C50 H50A 0.9800
C50 H50B 0.9800
C50 H50C 0.9800
S1 O5 1.417(4)
S1 O6 1.426(4)
S1 O4 1.432(3)
S1 C51 1.820(5)
F1 C51 1.340(6)
F2 C51 1.323(7)
F3 C51 1.324(6)

loop_
_geom_hbond_atom_site_label_D
_geom_hbond_atom_site_label_H
_geom_hbond_atom_site_label_A
_geom_hbond_distance_DH
_geom_hbond_distance_HA
_geom_hbond_distance_DA
_geom_hbond_angle_DHA
_geom_hbond_site_symmetry_A
N1 H2N O4 1.06(7) 2.40(6) 3.276(5) 139(5) 4_665
C48 H48B O5 0.99 2.54 3.401(6) 144.8 4_665
C39 H39A O1 0.99 2.24 3.053(5) 138.7 .
C35 H35B O2 0.99 2.51 3.115(5) 119.2 .
C33 H33A O1 0.99 2.24 3.066(5) 139.6 .
C28 H28B O3 0.99 2.54 3.134(5) 118.7 .
C3 H3A O5 0.98 2.44 3.089(6) 123.2 4_565

loop_
_geom_torsion_atom_site_label_1
_geom_torsion_atom_site_label_2
_geom_torsion_atom_site_label_3
_geom_torsion_atom_site_label_4
_geom_torsion
C23 P1 C1 C7 114.9(3)
C34 P1 C1 C7 -131.2(3)
Pd1 P1 C1 C7 -4.1(3)
C23 P1 C1 C2 -63.0(3)
C34 P1 C1 C2 50.9(3)
Pd1 P1 C1 C2 178.1(3)
C3 O1 C2 C4 -14.8(5)
C3 O1 C2 C1 167.0(3)
C7 C1 C2 O1 176.4(3)
P1 C1 C2 O1 -5.8(5)
C7 C1 C2 C4 -1.8(5)
P1 C1 C2 C4 176.0(3)
O1 C2 C4 C5 -176.7(3)
C1 C2 C4 C5 1.4(5)
C2 C4 C5 C6 -0.1(6)
C4 C5 C6 C7 -0.6(6)
C5 C6 C7 C1 0.1(5)
C5 C6 C7 C8 177.0(3)
C2 C1 C7 C6 1.1(5)
P1 C1 C7 C6 -176.9(3)
C2 C1 C7 C8 -175.4(3)
P1 C1 C7 C8 6.6(5)
C6 C7 C8 C19 -84.5(4)
C1 C7 C8 C19 92.2(4)
C6 C7 C8 C9 69.8(4)
C1 C7 C8 C9 -113.5(4)
C6 C7 C8 Pd1 178.2(2)
C1 C7 C8 Pd1 -5.1(4)
C19 C8 C9 C13 3.8(5)
C7 C8 C9 C13 -150.3(3)
Pd1 C8 C9 C13 95.4(3)
C19 C8 C9 C10 -179.6(3)
C7 C8 C9 C10 26.3(5)
Pd1 C8 C9 C10 -88.0(3)
C13 C9 C10 C12 61.9(4)
C8 C9 C10 C12 -114.7(4)
C13 C9 C10 C11 -61.7(4)
C8 C9 C10 C11 121.6(4)
C8 C9 C13 C14 0.2(5)
C10 C9 C13 C14 -176.5(3)
C9 C13 C14 C18 -4.4(5)
C9 C13 C14 C15 173.7(4)
C18 C14 C15 C16 -126.5(4)
C13 C14 C15 C16 55.4(5)
C18 C14 C15 C17 107.9(4)
C13 C14 C15 C17 -70.2(5)
C13 C14 C18 C19 4.6(5)
C15 C14 C18 C19 -173.5(3)
C14 C18 C19 C8 -0.7(5)
C14 C18 C19 C20 173.6(3)
C9 C8 C19 C18 -3.6(5)
C7 C8 C19 C18 150.8(3)
Pd1 C8 C19 C18 -100.3(3)
C9 C8 C19 C20 -177.6(3)
C7 C8 C19 C20 -23.2(5)
Pd1 C8 C19 C20 85.6(3)
C18 C19 C20 C22 -66.1(4)
C8 C19 C20 C22 107.9(4)
C18 C19 C20 C21 58.2(4)
C8 C19 C20 C21 -127.8(4)
C1 P1 C23 C28 32.1(3)
C34 P1 C23 C28 -84.6(3)
Pd1 P1 C23 C28 145.3(3)
C1 P1 C23 C24 -86.4(3)
C34 P1 C23 C24 156.8(2)
Pd1 P1 C23 C24 26.7(3)
C1 P1 C23 C29 155.9(2)
C34 P1 C23 C29 39.1(3)
Pd1 P1 C23 C29 -91.0(2)
C28 C23 C24 C25 55.2(4)
C29 C23 C24 C25 -67.2(4)
P1 C23 C24 C25 -179.4(3)
C23 C24 C25 C26 -56.4(5)
C24 C25 C26 C27 54.3(5)
C25 C26 C27 C28 -55.7(5)
C26 C27 C28 C23 57.4(5)
C24 C23 C28 C27 -54.6(4)
C29 C23 C28 C27 67.8(5)
P1 C23 C28 C27 -172.3(3)
C28 C23 C29 C30 57.7(4)
C24 C23 C29 C30 177.3(3)
P1 C23 C29 C30 -69.7(3)
C31 O2 C30 O3 24.8(4)
C31 O2 C30 C29 143.1(3)
C31 O2 C30 C33 -90.2(4)
C32 O3 C30 O2 -1.3(4)
C32 O3 C30 C29 -115.7(3)
C32 O3 C30 C33 117.6(3)
C23 C29 C30 O2 159.3(3)
C23 C29 C30 O3 -86.6(4)
C23 C29 C30 C33 34.8(5)
C30 O2 C31 C32 -36.9(4)
C30 O3 C32 C31 -21.0(4)
O2 C31 C32 O3 35.0(4)
O2 C30 C33 C34 -82.6(4)
O3 C30 C33 C34 162.9(3)
C29 C30 C33 C34 38.6(5)
C30 C33 C34 C39 -179.8(3)
C30 C33 C34 C35 61.5(4)
C30 C33 C34 P1 -59.2(4)
C33 C34 C35 C36 65.0(4)
C39 C34 C35 C36 -56.4(4)
P1 C34 C35 C36 -175.5(3)
C34 C35 C36 C37 58.4(4)
C35 C36 C37 C38 -55.5(5)
C36 C37 C38 C39 53.8(5)
C37 C38 C39 C34 -56.4(5)
C33 C34 C39 C38 -64.9(4)
C35 C34 C39 C38 56.0(4)
P1 C34 C39 C38 175.4(3)
C46 C40 C41 C42 -2.7(5)
Pd1 C40 C41 C42 -170.7(3)
C40 C41 C42 C43 0.9(5)
C41 C42 C43 C45 1.9(5)
C41 C42 C43 C44 -177.1(3)
C42 C43 C45 C46 -2.8(5)
C44 C43 C45 C46 176.2(3)
C41 C40 C46 C45 1.8(5)
Pd1 C40 C46 C45 171.0(3)
C43 C45 C46 C40 0.9(6)
Pd1 N1 C47 C48 158.0(3)
N1 C47 C48 C49 159.7(4)
C47 C48 C49 C50 -177.8(4)
O5 S1 C51 F2 -179.7(3)
O6 S1 C51 F2 60.7(4)
O4 S1 C51 F2 -59.2(4)
O5 S1 C51 F3 58.2(4)
O6 S1 C51 F3 -61.3(4)
O4 S1 C51 F3 178.7(4)
O5 S1 C51 F1 -61.0(4)
O6 S1 C51 F1 179.5(4)
O4 S1 C51 F1 59.6(4)
